data_4107741
loop_
_publ_author_name
'Jie-Peng Zhang'
'Xiao-Ming Chen'

_publ_section_title
;
 Exceptional Framework Flexibility and Sorption Behavior of a
 Multifunctional Porous Cuprous Triazolate Framework
;
_journal_name_full 'Journal of the American Chemical Society'
_journal_page_first 6010
_journal_page_last 6017
_journal_paper_doi 10.1021/ja800550a
_journal_volume 130
_journal_year 2008
_chemical_formula_sum 'C8 H16 Cu N3 O'
_chemical_formula_weight 233.78
_chemical_name_systematic
; 
 ? 
;
_space_group_IT_number 148
_symmetry_cell_setting trigonal
_symmetry_space_group_name_Hall '-R 3'
_symmetry_space_group_name_H-M 'R -3 :H'
_atom_sites_solution_hydrogens geom
_atom_sites_solution_primary direct
_atom_sites_solution_secondary difmap
_audit_creation_method SHELXL-97
_cell_angle_alpha 90.00
_cell_angle_beta 90.00
_cell_angle_gamma 120.00
_cell_formula_units_Z 18
_cell_length_a 19.810(3)
_cell_length_b 19.810(3)
_cell_length_c 14.180(2)
_cell_measurement_temperature 123(2)
_cell_volume 4819.2(12)
_computing_structure_refinement 'SHELXL-97 (Sheldrick, 1997)'
_computing_structure_solution 'SHELXS-97 (Sheldrick, 1990)'
_diffrn_ambient_temperature 123(2)
_diffrn_measured_fraction_theta_full 0.999
_diffrn_measured_fraction_theta_max 0.999
_diffrn_measurement_device_type CCD
_diffrn_measurement_method '/w scan'
_diffrn_radiation_monochromator graphite
_diffrn_radiation_source 'fine-focus sealed tube'
_diffrn_radiation_type MoK\a
_diffrn_radiation_wavelength 0.71073
_diffrn_reflns_av_R_equivalents 0.0345
_diffrn_reflns_av_sigmaI/netI 0.0324
_diffrn_reflns_limit_h_max 19
_diffrn_reflns_limit_h_min -24
_diffrn_reflns_limit_k_max 18
_diffrn_reflns_limit_k_min -24
_diffrn_reflns_limit_l_max 17
_diffrn_reflns_limit_l_min -10
_diffrn_reflns_number 7503
_diffrn_reflns_theta_full 26.00
_diffrn_reflns_theta_max 26.00
_diffrn_reflns_theta_min 1.86
_exptl_absorpt_coefficient_mu 2.007
_exptl_absorpt_correction_T_max 0.6897
_exptl_absorpt_correction_T_min 0.6897
_exptl_absorpt_correction_type multi-scan
_exptl_absorpt_process_details SADABS
_exptl_crystal_colour colorless
_exptl_crystal_density_diffrn 1.450
_exptl_crystal_description block
_exptl_crystal_F_000 2196
_exptl_crystal_size_max 0.20
_exptl_crystal_size_mid 0.20
_exptl_crystal_size_min 0.20
_refine_diff_density_max 1.180
_refine_diff_density_min -0.731
_refine_diff_density_rms 0.094
_refine_ls_extinction_method none
_refine_ls_goodness_of_fit_ref 1.028
_refine_ls_hydrogen_treatment constr
_refine_ls_matrix_type full
_refine_ls_number_parameters 119
_refine_ls_number_reflns 2111
_refine_ls_number_restraints 6
_refine_ls_restrained_S_all 1.031
_refine_ls_R_factor_all 0.0407
_refine_ls_R_factor_gt 0.0363
_refine_ls_shift/su_max 0.001
_refine_ls_shift/su_mean 0.000
_refine_ls_structure_factor_coef Fsqd
_refine_ls_weighting_details 'calc w=1/[\s^2^(Fo^2^)+(0.0487P)^2^+27.9902P] where P=(Fo^2^+2Fc^2^)/3'
_refine_ls_weighting_scheme calc
_refine_ls_wR_factor_gt 0.0960
_refine_ls_wR_factor_ref 0.0993
_reflns_number_gt 1904
_reflns_number_total 2111
_reflns_threshold_expression >2sigma(I)
_cod_data_source_file ja800550a-file001.cif
_cod_data_source_block EtOH
_cod_original_sg_symbol_H-M 'R -3'
_cod_database_code 4107741

loop_
_symmetry_equiv_pos_as_xyz
'x, y, z'
'-y, x-y, z'
'-x+y, -x, z'
'x+2/3, y+1/3, z+1/3'
'-y+2/3, x-y+1/3, z+1/3'
'-x+y+2/3, -x+1/3, z+1/3'
'x+1/3, y+2/3, z+2/3'
'-y+1/3, x-y+2/3, z+2/3'
'-x+y+1/3, -x+2/3, z+2/3'
'-x, -y, -z'
'y, -x+y, -z'
'x-y, x, -z'
'-x+2/3, -y+1/3, -z+1/3'
'y+2/3, -x+y+1/3, -z+1/3'
'x-y+2/3, x+1/3, -z+1/3'
'-x+1/3, -y+2/3, -z+2/3'
'y+1/3, -x+y+2/3, -z+2/3'
'x-y+1/3, x+2/3, -z+2/3'

loop_
_atom_site_label
_atom_site_type_symbol
_atom_site_fract_x
_atom_site_fract_y
_atom_site_fract_z
_atom_site_U_iso_or_equiv
_atom_site_adp_type
_atom_site_occupancy
_atom_site_symmetry_multiplicity
_atom_site_calc_flag
_atom_site_refinement_flags
_atom_site_disorder_assembly
_atom_site_disorder_group
Cu1 Cu 0.45176(2) 0.414430(19) 0.43738(2) 0.01465(14) Uani 1 1 d . . .
N1 N 0.54776(14) 0.50497(14) 0.38862(16) 0.0179(5) Uani 1 1 d . . .
N2 N 0.58554(14) 0.57358(14) 0.44013(16) 0.0165(5) Uani 1 1 d . . .
N3 N 0.65525(14) 0.58800(14) 0.31120(16) 0.0160(5) Uani 1 1 d . . .
C1 C 0.59100(18) 0.51616(18) 0.3122(2) 0.0205(6) Uani 1 1 d . . .
C2 C 0.5713(2) 0.4576(2) 0.2352(3) 0.0413(10) Uani 1 1 d . . .
H2A H 0.5188 0.4126 0.2476 0.050 Uiso 1 1 calc R . .
H2B H 0.5686 0.4814 0.1749 0.050 Uiso 1 1 calc R . .
C3 C 0.6255(4) 0.4288(4) 0.2239(5) 0.090(2) Uani 1 1 d . . .
H3A H 0.6081 0.3911 0.1720 0.134 Uiso 1 1 calc R . .
H3B H 0.6274 0.4034 0.2823 0.134 Uiso 1 1 calc R . .
H3C H 0.6776 0.4725 0.2097 0.134 Uiso 1 1 calc R . .
C4 C 0.64894(16) 0.62129(17) 0.39157(19) 0.0156(6) Uani 1 1 d . . .
C5 C 0.70611(19) 0.70243(18) 0.4202(2) 0.0247(7) Uani 1 1 d . . .
H5A H 0.7585 0.7079 0.4245 0.030 Uiso 1 1 calc R . .
H5B H 0.6921 0.7124 0.4836 0.030 Uiso 1 1 calc R . .
C6 C 0.7093(3) 0.7630(2) 0.3521(3) 0.0463(10) Uani 1 1 d . . .
H6A H 0.7478 0.8152 0.3742 0.069 Uiso 1 1 calc R . .
H6B H 0.6579 0.7588 0.3486 0.069 Uiso 1 1 calc R . .
H6C H 0.7243 0.7542 0.2894 0.069 Uiso 1 1 calc R . .
O71 O 0.4483(7) 0.6386(7) 0.1883(6) 0.095(3) Uiso 0.43 1 d PD A 1
H7 H 0.4025 0.6024 0.1749 0.114 Uiso 1 1 d R A 1
C71 C 0.4707(4) 0.6133(5) 0.2673(5) 0.061(2) Uiso 0.65 1 d PD A 1
H71A H 0.5216 0.6555 0.2905 0.074 Uiso 0.65 1 calc PR A 1
H71B H 0.4769 0.5681 0.2504 0.074 Uiso 0.65 1 calc PR A 1
O81 O 0.3484(10) 0.5781(15) 0.2850(15) 0.091(7) Uiso 0.19 1 d PD A 1
C72 C 0.4839(6) 0.6520(8) 0.2973(12) 0.068(4) Uiso 0.35 1 d PD A 2
H72A H 0.5221 0.6819 0.3475 0.082 Uiso 0.35 1 calc PR A 2
H72B H 0.5063 0.6265 0.2586 0.082 Uiso 0.35 1 calc PR A 2
O72 O 0.4745(14) 0.7039(13) 0.2407(15) 0.090(7) Uiso 0.19 1 d PD A 2
O82 O 0.3625(14) 0.6221(15) 0.334(2) 0.103(8) Uiso 0.19 1 d PD A 2
C8 C 0.4111(4) 0.5904(4) 0.3427(5) 0.101(2) Uiso 1 1 d D . .
H8A H 0.4272 0.5741 0.3996 0.152 Uiso 1 1 d R A .
H8B H 0.3640 0.5459 0.3167 0.152 Uiso 1 1 d R . .
H8C H 0.4002 0.6322 0.3587 0.152 Uiso 1 1 d R . .

loop_
_atom_site_aniso_label
_atom_site_aniso_U_11
_atom_site_aniso_U_22
_atom_site_aniso_U_33
_atom_site_aniso_U_23
_atom_site_aniso_U_13
_atom_site_aniso_U_12
Cu1 0.0163(2) 0.0135(2) 0.0095(2) -0.00364(12) 0.00185(12) 0.00403(15)
N1 0.0177(12) 0.0164(12) 0.0123(11) -0.0050(9) 0.0051(9) 0.0030(10)
N2 0.0156(12) 0.0136(12) 0.0137(11) -0.0030(9) 0.0035(9) 0.0023(10)
N3 0.0152(12) 0.0190(13) 0.0124(11) 0.0014(9) 0.0043(9) 0.0075(10)
C1 0.0198(15) 0.0215(16) 0.0147(14) -0.0022(11) 0.0059(11) 0.0062(13)
C2 0.040(2) 0.033(2) 0.0262(18) -0.0143(15) 0.0182(16) -0.0001(17)
C3 0.091(5) 0.071(4) 0.112(5) -0.042(4) 0.012(4) 0.044(4)
C4 0.0145(14) 0.0178(14) 0.0121(13) 0.0011(11) 0.0016(10) 0.0062(12)
C5 0.0204(16) 0.0190(16) 0.0223(15) -0.0032(12) 0.0060(12) 0.0007(13)
C6 0.053(3) 0.0191(18) 0.053(3) 0.0025(17) 0.003(2) 0.0076(18)

loop_
_atom_type_symbol
_atom_type_description
_atom_type_scat_dispersion_real
_atom_type_scat_dispersion_imag
_atom_type_scat_source
C C 0.0033 0.0016 'International Tables Vol C Tables 4.2.6.8 and 6.1.1.4'
H H 0.0000 0.0000 'International Tables Vol C Tables 4.2.6.8 and 6.1.1.4'
N N 0.0061 0.0033 'International Tables Vol C Tables 4.2.6.8 and 6.1.1.4'
O O 0.0106 0.0060 'International Tables Vol C Tables 4.2.6.8 and 6.1.1.4'
Cu Cu 0.3201 1.2651 'International Tables Vol C Tables 4.2.6.8 and 6.1.1.4'

loop_
_geom_angle_atom_site_label_1
_geom_angle_atom_site_label_2
_geom_angle_atom_site_label_3
_geom_angle
_geom_angle_site_symmetry_1
_geom_angle_site_symmetry_3
N2 Cu1 N3 126.11(10) 10_666 18_545
N2 Cu1 N1 116.94(10) 10_666 .
N3 Cu1 N1 116.91(10) 18_545 .
C1 N1 N2 106.2(2) . .
C1 N1 Cu1 133.2(2) . .
N2 N1 Cu1 120.56(17) . .
C4 N2 N1 106.2(2) . .
C4 N2 Cu1 131.1(2) . 10_666
N1 N2 Cu1 122.50(18) . 10_666
C4 N3 C1 103.6(2) . .
C4 N3 Cu1 126.0(2) . 17
C1 N3 Cu1 129.3(2) . 17
N1 C1 N3 111.9(3) . .
N1 C1 C2 124.7(3) . .
N3 C1 C2 123.4(3) . .
C3 C2 C1 115.3(4) . .
N2 C4 N3 112.0(3) . .
N2 C4 C5 124.5(3) . .
N3 C4 C5 123.4(3) . .
C4 C5 C6 112.9(3) . .
O71 C71 C8 109.9(7) . .
O72 C72 C8 115.0(14) . .
O82 C8 O81 43.7(13) . .
O82 C8 C71 115.2(13) . .
O81 C8 C71 97.7(12) . .
O82 C8 C72 101.4(14) . .
O81 C8 C72 107.6(13) . .
C71 C8 C72 31.2(7) . .

loop_
_geom_bond_atom_site_label_1
_geom_bond_atom_site_label_2
_geom_bond_distance
_geom_bond_site_symmetry_2
Cu1 N2 1.948(2) 10_666
Cu1 N3 1.969(2) 18_545
Cu1 N1 1.975(2) .
N1 C1 1.329(4) .
N1 N2 1.387(3) .
N2 C4 1.326(4) .
N2 Cu1 1.948(2) 10_666
N3 C4 1.353(4) .
N3 C1 1.354(4) .
N3 Cu1 1.969(2) 17
C1 C2 1.497(4) .
C2 C3 1.455(7) .
C4 C5 1.487(4) .
C5 C6 1.517(5) .
O71 C71 1.389(5) .
C71 C8 1.486(5) .
O81 C8 1.402(5) .
C72 O72 1.389(5) .
C72 C8 1.491(5) .
O82 C8 1.393(5) .
